data_7705156
loop_
_publ_author_name
'Abdolla, Noreldin S. Y.'
'Davies, David L.'
'Lowe, Mark P.'
'Singh, Kuldip'

_publ_section_title
;
 Bis-cyclometallated Ir(III) complexes containing
 2-(1<i>H</i>-pyrazol-3-yl)pyridine ligands; influence of substituents and
 cyclometallating ligands on response to changes in pH.
;
_journal_issue 34
_journal_name_full 'Dalton transactions (Cambridge, England : 2003)'
_journal_page_first 12025
_journal_page_last 12036
_journal_paper_doi 10.1039/d0dt02434a
_journal_volume 49
_journal_year 2020
_chemical_formula_moiety 'C30 H29 Ir N7,P F6 ,C6 H14'
_chemical_formula_sum 'C36 H43 F6 Ir N7 P'
_chemical_formula_weight 910.94
_space_group_IT_number 43
_space_group_name_Hall 'F 2 -2d'
_space_group_name_H-M_alt 'F d d 2'
_symmetry_cell_setting orthorhombic
_symmetry_space_group_name_H-M 'F d d 2'
_atom_sites_solution_hydrogens geom
_atom_sites_solution_primary direct
_atom_sites_solution_secondary difmap
_audit_creation_method SHELXL-97
_audit_update_record
;
2020-07-07 deposited with the CCDC.	2020-08-12 downloaded from the CCDC.
;
_cell_angle_alpha 90.00
_cell_angle_beta 90.00
_cell_angle_gamma 90.00
_cell_formula_units_Z 16
_cell_length_a 26.346(4)
_cell_length_b 53.628(7)
_cell_length_c 9.5813(13)
_cell_measurement_reflns_used 908
_cell_measurement_temperature 150(2)
_cell_measurement_theta_max 23.281
_cell_measurement_theta_min 2.533
_cell_volume 13537(3)
_computing_cell_refinement 'Bruker SMART'
_computing_data_collection 'Bruker SMART'
_computing_data_reduction 'Bruker SHELXTL'
_computing_molecular_graphics 'Bruker SHELXTL'
_computing_publication_material 'Bruker SHELXTL'
_computing_structure_refinement 'SHELXL-97 (Sheldrick, 1997)'
_computing_structure_solution 'SHELXS-97 (Sheldrick, 1990)'
_diffrn_ambient_temperature 150(2)
_diffrn_measured_fraction_theta_full 0.999
_diffrn_measured_fraction_theta_max 0.999
_diffrn_measurement_device_type 'Bruker Apex 2000 CCD area detector'
_diffrn_measurement_method 'phi and omega scans'
_diffrn_radiation_monochromator graphite
_diffrn_radiation_source 'fine-focus sealed tube'
_diffrn_radiation_type MoK\a
_diffrn_radiation_wavelength 0.71073
_diffrn_reflns_av_R_equivalents 0.0930
_diffrn_reflns_av_sigmaI/netI 0.0914
_diffrn_reflns_limit_h_max 32
_diffrn_reflns_limit_h_min -32
_diffrn_reflns_limit_k_max 66
_diffrn_reflns_limit_k_min -66
_diffrn_reflns_limit_l_max 11
_diffrn_reflns_limit_l_min -11
_diffrn_reflns_number 26207
_diffrn_reflns_theta_full 26.00
_diffrn_reflns_theta_max 26.00
_diffrn_reflns_theta_min 1.72
_exptl_absorpt_coefficient_mu 4.066
_exptl_absorpt_correction_T_max 0.831
_exptl_absorpt_correction_T_min 0.516
_exptl_absorpt_correction_type empirical
_exptl_absorpt_process_details
;
absorption correction based on 10447 reflections(SADABS);Rint 0.1348 before
correction and 0.0686 after.
;
_exptl_crystal_colour 'pale yellow'
_exptl_crystal_density_diffrn 1.788
_exptl_crystal_density_method 'not measured'
_exptl_crystal_description block
_exptl_crystal_F_000 7264
_exptl_crystal_size_max 0.29
_exptl_crystal_size_mid 0.14
_exptl_crystal_size_min 0.06
_platon_squeeze_details
;

Disordered C6H14 was omitted using the SQUEEZE option of PLATON.The solvent
accessible voids are 2048.9 ?3 with an estimated 798e/cell to be added.Sixteen
solvent C6H14 molecules/unit cell accounting for 800e were included in the 
formula, FWt, (000) and density calculations. PLATON Reference: Spek, A.L. 
(1990), Acta Cryst. A46, C-34.  

;
_refine_diff_density_max 1.692
_refine_diff_density_min -2.260
_refine_diff_density_rms 0.219
_refine_ls_abs_structure_details 'Flack H D (1983), Acta Cryst. A39, 876-881'
_refine_ls_abs_structure_Flack 0.059(13)
_refine_ls_extinction_method none
_refine_ls_goodness_of_fit_ref 1.032
_refine_ls_hydrogen_treatment constr
_refine_ls_matrix_type full
_refine_ls_number_parameters 409
_refine_ls_number_reflns 6648
_refine_ls_number_restraints 55
_refine_ls_restrained_S_all 1.030
_refine_ls_R_factor_all 0.0624
_refine_ls_R_factor_gt 0.0538
_refine_ls_shift/su_max 0.000
_refine_ls_shift/su_mean 0.000
_refine_ls_structure_factor_coef Fsqd
_refine_ls_weighting_details 'calc w=1/[\s^2^(Fo^2^)+(0.0746P)^2^+0.0000P] where P=(Fo^2^+2Fc^2^)/3'
_refine_ls_weighting_scheme calc
_refine_ls_wR_factor_gt 0.1348
_refine_ls_wR_factor_ref 0.1390
_reflns_number_gt 5672
_reflns_number_total 6648
_reflns_threshold_expression >2sigma(I)
_cod_data_source_file d0dt02434a2.cif
_cod_data_source_block 15004
_cod_depositor_comments
;
The following automatic conversions were performed:

data item '_symmetry_cell_setting' value 'Orthorhombic' was changed
to 'orthorhombic' in accordance with the
/home/data/users/saulius/crontab/automatic-downloads/rss-feeds/RSC/lib/dictionaries/cif_core.dic
dictionary named 'cif_core.dic' version 2.4.2 last updated on
2011-04-26.

Automatic conversion script
Id: cif_fix_values 7556 2019-12-06 15:28:31Z antanas 

 Adding full bibliography for 7705149--7705156.cif.
;
_cod_original_sg_symbol_H-M Fdd2
_cod_database_code 7705156

loop_
_symmetry_equiv_pos_as_xyz
'x, y, z'
'-x, -y, z'
'x+1/4, -y+1/4, z+1/4'
'-x+1/4, y+1/4, z+1/4'
'x, y+1/2, z+1/2'
'-x, -y+1/2, z+1/2'
'x+1/4, -y+3/4, z+3/4'
'-x+1/4, y+3/4, z+3/4'
'x+1/2, y, z+1/2'
'-x+1/2, -y, z+1/2'
'x+3/4, -y+1/4, z+3/4'
'-x+3/4, y+1/4, z+3/4'
'x+1/2, y+1/2, z'
'-x+1/2, -y+1/2, z'
'x+3/4, -y+3/4, z+1/4'
'-x+3/4, y+3/4, z+1/4'

loop_
_atom_site_label
_atom_site_type_symbol
_atom_site_fract_x
_atom_site_fract_y
_atom_site_fract_z
_atom_site_U_iso_or_equiv
_atom_site_adp_type
_atom_site_occupancy
_atom_site_symmetry_multiplicity
_atom_site_calc_flag
_atom_site_refinement_flags
_atom_site_disorder_assembly
_atom_site_disorder_group
Ir1 Ir 0.724635(15) 0.070010(7) 0.50005(6) 0.02107(12) Uani 1 1 d . . .
N1 N 0.7188(4) 0.04862(18) 0.3256(11) 0.024(2) Uani 1 1 d . . .
N2 N 0.7002(4) 0.02543(17) 0.3473(10) 0.023(2) Uani 1 1 d . . .
N3 N 0.7328(3) 0.08607(16) 0.6909(9) 0.0188(19) Uani 1 1 d U . .
N4 N 0.7757(3) 0.07976(14) 0.7609(10) 0.0174(17) Uani 1 1 d . . .
N5 N 0.7405(3) 0.10533(14) 0.3975(9) 0.0138(16) Uani 1 1 d U . .
N6 N 0.7804(3) 0.11854(16) 0.3529(10) 0.0199(18) Uani 1 1 d U . .
H6A H 0.8116 0.1127 0.3518 0.024 Uiso 1 1 calc R . .
N7 N 0.6506(3) 0.08597(16) 0.4627(9) 0.020(2) Uani 1 1 d . . .
C1 C 0.7288(5) 0.0509(2) 0.1878(12) 0.028(3) Uani 1 1 d . . .
H1 H 0.7410 0.0655 0.1430 0.033 Uiso 1 1 calc R . .
C2 C 0.7182(5) 0.0282(3) 0.1218(15) 0.043(4) Uani 1 1 d . . .
H2 H 0.7227 0.0243 0.0258 0.051 Uiso 1 1 calc R . .
C3 C 0.7003(5) 0.0129(2) 0.2235(13) 0.038(3) Uani 1 1 d . . .
H3 H 0.6895 -0.0038 0.2104 0.046 Uiso 1 1 calc R . .
C4 C 0.6861(4) 0.01999(18) 0.4792(13) 0.024(3) Uani 1 1 d . . .
C5 C 0.6615(4) -0.0030(2) 0.5207(16) 0.036(3) Uani 1 1 d . . .
H5 H 0.6548 -0.0156 0.4537 0.043 Uiso 1 1 calc R . .
C6 C 0.6481(4) -0.0063(2) 0.6561(15) 0.033(3) Uani 1 1 d . . .
H6 H 0.6312 -0.0212 0.6826 0.039 Uiso 1 1 calc R . .
C7 C 0.6579(5) 0.0109(2) 0.7531(18) 0.042(3) Uani 1 1 d . . .
H7 H 0.6486 0.0077 0.8472 0.051 Uiso 1 1 calc R . .
C8 C 0.6820(4) 0.0339(2) 0.7193(11) 0.027(3) Uani 1 1 d . . .
H8 H 0.6877 0.0460 0.7901 0.033 Uiso 1 1 calc R . .
C9 C 0.6973(4) 0.03872(19) 0.5823(12) 0.023(2) Uani 1 1 d . . .
C10 C 0.7049(4) 0.10052(19) 0.7796(10) 0.018(2) Uani 1 1 d U . .
H10 H 0.6732 0.1080 0.7579 0.021 Uiso 1 1 calc R . .
C11 C 0.7288(4) 0.1025(2) 0.8999(13) 0.026(2) Uani 1 1 d U . .
H11 H 0.7171 0.1112 0.9798 0.031 Uiso 1 1 calc R . .
C12 C 0.7745(4) 0.0893(2) 0.8889(12) 0.023(2) Uani 1 1 d . . .
H12 H 0.7997 0.0876 0.9591 0.027 Uiso 1 1 calc R . .
C13 C 0.8103(4) 0.06491(19) 0.6848(11) 0.021(2) Uani 1 1 d . . .
C14 C 0.8571(4) 0.05807(19) 0.7421(15) 0.024(2) Uani 1 1 d . . .
H14 H 0.8664 0.0635 0.8329 0.029 Uiso 1 1 calc R . .
C15 C 0.8893(5) 0.0433(2) 0.6650(14) 0.031(3) Uani 1 1 d . . .
H15 H 0.9209 0.0382 0.7033 0.038 Uiso 1 1 calc R . .
C16 C 0.8757(4) 0.0360(2) 0.5320(12) 0.028(3) Uani 1 1 d . . .
H16 H 0.8979 0.0257 0.4789 0.034 Uiso 1 1 calc R . .
C17 C 0.8300(4) 0.0435(2) 0.4764(11) 0.024(2) Uani 1 1 d . . .
H17 H 0.8221 0.0387 0.3835 0.029 Uiso 1 1 calc R . .
C18 C 0.7942(4) 0.05797(19) 0.5514(11) 0.020(2) Uani 1 1 d . . .
C19 C 0.7678(4) 0.14204(19) 0.3094(11) 0.018(2) Uani 1 1 d . . .
C20 C 0.7160(4) 0.1432(2) 0.3310(12) 0.025(3) Uani 1 1 d . . .
H20 H 0.6947 0.1573 0.3150 0.029 Uiso 1 1 calc R . .
C21 C 0.7006(4) 0.11988(17) 0.3812(11) 0.015(2) Uani 1 1 d U . .
C22 C 0.6503(4) 0.10986(19) 0.4183(11) 0.019(2) Uani 1 1 d U . .
C23 C 0.6057(4) 0.1234(2) 0.3998(12) 0.022(2) Uani 1 1 d U . .
H23 H 0.6062 0.1402 0.3687 0.026 Uiso 1 1 calc R . .
C24 C 0.5600(4) 0.1110(2) 0.4292(12) 0.026(2) Uani 1 1 d U . .
H24 H 0.5286 0.1195 0.4180 0.031 Uiso 1 1 calc R . .
C25 C 0.5605(4) 0.0872(2) 0.4733(12) 0.025(2) Uani 1 1 d U . .
H25 H 0.5295 0.0788 0.4921 0.030 Uiso 1 1 calc R . .
C26 C 0.6074(4) 0.07465(19) 0.4917(16) 0.026(2) Uani 1 1 d U . .
H26 H 0.6077 0.0580 0.5251 0.031 Uiso 1 1 calc R . .
C27 C 0.8039(4) 0.16074(19) 0.2479(16) 0.026(2) Uani 1 1 d U . .
C28 C 0.8533(5) 0.1616(3) 0.3308(14) 0.039(3) Uani 1 1 d . . .
H28A H 0.8650 0.1446 0.3491 0.058 Uiso 1 1 calc R . .
H28B H 0.8475 0.1702 0.4195 0.058 Uiso 1 1 calc R . .
H28C H 0.8791 0.1706 0.2770 0.058 Uiso 1 1 calc R . .
C29 C 0.7786(5) 0.1863(2) 0.262(2) 0.055(4) Uani 1 1 d U . .
H29A H 0.8021 0.1993 0.2299 0.082 Uiso 1 1 calc R . .
H29B H 0.7696 0.1893 0.3595 0.082 Uiso 1 1 calc R . .
H29C H 0.7478 0.1867 0.2042 0.082 Uiso 1 1 calc R . .
C30 C 0.8147(5) 0.1548(3) 0.1020(13) 0.040(3) Uani 1 1 d . . .
H30A H 0.8319 0.1386 0.0966 0.060 Uiso 1 1 calc R . .
H30B H 0.8365 0.1677 0.0620 0.060 Uiso 1 1 calc R . .
H30C H 0.7827 0.1540 0.0496 0.060 Uiso 1 1 calc R . .
P1 P 0.90191(13) 0.08122(6) 0.1592(4) 0.0321(7) Uani 1 1 d . . .
F1 F 0.9183(3) 0.06106(15) 0.2735(10) 0.055(2) Uani 1 1 d . . .
F2 F 0.9576(3) 0.09157(16) 0.1637(11) 0.061(2) Uani 1 1 d . . .
F3 F 0.8858(3) 0.10054(15) 0.0411(10) 0.061(3) Uani 1 1 d . . .
F4 F 0.8853(4) 0.1010(2) 0.2766(12) 0.080(3) Uani 1 1 d . . .
F5 F 0.8453(3) 0.07065(17) 0.1577(12) 0.072(3) Uani 1 1 d . . .
F6 F 0.9178(5) 0.0609(2) 0.0411(10) 0.088(4) Uani 1 1 d . . .

loop_
_atom_site_aniso_label
_atom_site_aniso_U_11
_atom_site_aniso_U_22
_atom_site_aniso_U_33
_atom_site_aniso_U_23
_atom_site_aniso_U_13
_atom_site_aniso_U_12
Ir1 0.01969(19) 0.01997(19) 0.0235(2) 0.00135(19) -0.0022(2) 0.00068(17)
N1 0.018(5) 0.020(5) 0.035(6) -0.001(4) -0.005(5) 0.006(4)
N2 0.023(5) 0.021(5) 0.024(5) -0.002(4) -0.004(4) -0.002(4)
N3 0.017(4) 0.019(4) 0.021(4) 0.001(3) 0.003(3) -0.003(3)
N4 0.024(5) 0.010(4) 0.018(4) 0.005(4) -0.003(5) 0.002(3)
N5 0.011(4) 0.007(3) 0.024(4) 0.005(3) 0.003(3) 0.000(3)
N6 0.015(4) 0.017(4) 0.029(5) 0.006(3) -0.004(4) 0.002(3)
N7 0.013(4) 0.024(4) 0.022(5) -0.006(3) -0.004(3) 0.003(4)
C1 0.032(7) 0.029(6) 0.022(6) 0.005(5) -0.008(5) -0.011(6)
C2 0.050(10) 0.046(9) 0.032(8) -0.011(6) 0.001(7) 0.003(7)
C3 0.058(9) 0.028(6) 0.029(8) -0.010(5) -0.011(6) -0.010(6)
C4 0.018(5) 0.023(5) 0.030(7) -0.005(5) -0.010(5) 0.004(4)
C5 0.034(7) 0.023(6) 0.051(9) -0.009(6) -0.023(7) -0.004(5)
C6 0.024(6) 0.021(6) 0.053(8) 0.015(6) -0.012(6) -0.013(5)
C7 0.053(8) 0.038(7) 0.036(7) 0.007(7) -0.012(8) -0.011(6)
C8 0.036(7) 0.023(6) 0.024(7) 0.002(4) -0.003(5) -0.004(5)
C9 0.027(6) 0.012(5) 0.031(7) 0.006(5) -0.003(5) -0.004(5)
C10 0.016(4) 0.023(4) 0.014(5) 0.003(4) 0.006(4) -0.005(4)
C11 0.022(5) 0.027(5) 0.029(5) -0.001(5) 0.005(5) -0.010(4)
C12 0.025(6) 0.024(6) 0.019(5) -0.009(4) -0.001(5) -0.006(5)
C13 0.019(6) 0.019(5) 0.027(6) 0.000(4) 0.003(5) -0.011(4)
C14 0.013(5) 0.030(5) 0.030(6) 0.002(6) -0.001(6) 0.001(4)
C15 0.025(7) 0.020(6) 0.050(8) 0.014(5) -0.009(6) 0.001(5)
C16 0.031(6) 0.023(6) 0.032(8) 0.001(5) 0.002(5) 0.005(5)
C17 0.027(6) 0.033(6) 0.012(6) -0.004(5) -0.004(5) 0.011(5)
C18 0.015(5) 0.020(5) 0.023(6) 0.001(4) -0.007(4) 0.001(4)
C19 0.021(6) 0.016(5) 0.017(5) 0.008(4) -0.010(4) -0.003(4)
C20 0.009(5) 0.033(6) 0.032(7) 0.007(5) 0.000(5) -0.001(5)
C21 0.014(5) 0.015(5) 0.017(5) 0.006(4) 0.001(4) 0.006(4)
C22 0.014(5) 0.021(5) 0.024(5) 0.000(4) -0.006(4) -0.001(4)
C23 0.013(5) 0.018(4) 0.035(5) 0.002(4) -0.007(4) 0.005(4)
C24 0.014(5) 0.033(5) 0.031(5) -0.004(4) -0.006(4) 0.009(4)
C25 0.011(4) 0.041(5) 0.023(5) -0.006(4) 0.000(4) 0.001(4)
C26 0.021(5) 0.028(5) 0.029(5) 0.007(5) -0.005(5) -0.005(4)
C27 0.024(5) 0.025(5) 0.030(6) 0.003(6) -0.009(6) -0.001(4)
C28 0.028(7) 0.053(8) 0.036(8) 0.009(6) 0.005(6) -0.015(6)
C29 0.051(8) 0.022(6) 0.090(11) 0.011(8) 0.016(10) -0.011(5)
C30 0.043(9) 0.047(8) 0.030(7) 0.009(6) -0.005(6) -0.010(6)
P1 0.0237(17) 0.0306(17) 0.042(2) 0.0020(15) -0.0069(15) -0.0059(13)
F1 0.049(5) 0.061(5) 0.054(6) 0.023(5) -0.022(4) -0.006(4)
F2 0.028(4) 0.065(6) 0.091(7) 0.015(5) -0.002(5) -0.008(4)
F3 0.037(5) 0.047(5) 0.099(8) 0.040(5) -0.013(5) -0.007(4)
F4 0.058(6) 0.098(7) 0.085(8) -0.048(6) -0.012(6) 0.041(5)
F5 0.035(5) 0.082(7) 0.100(8) 0.043(6) -0.028(5) -0.033(5)
F6 0.118(9) 0.090(8) 0.055(7) -0.030(5) -0.026(6) 0.028(7)

loop_
_atom_type_symbol
_atom_type_description
_atom_type_scat_dispersion_real
_atom_type_scat_dispersion_imag
_atom_type_scat_source
C C 0.0033 0.0016 'International Tables Vol C Tables 4.2.6.8 and 6.1.1.4'
H H 0.0000 0.0000 'International Tables Vol C Tables 4.2.6.8 and 6.1.1.4'
N N 0.0061 0.0033 'International Tables Vol C Tables 4.2.6.8 and 6.1.1.4'
F F 0.0171 0.0103 'International Tables Vol C Tables 4.2.6.8 and 6.1.1.4'
P P 0.1023 0.0942 'International Tables Vol C Tables 4.2.6.8 and 6.1.1.4'
Ir Ir -1.4442 7.9887 'International Tables Vol C Tables 4.2.6.8 and 6.1.1.4'

loop_
_geom_angle_atom_site_label_1
_geom_angle_atom_site_label_2
_geom_angle_atom_site_label_3
_geom_angle
_geom_angle_site_symmetry_1
_geom_angle_site_symmetry_3
_geom_angle_publ_flag
C9 Ir1 C18 87.9(4) . . ?
C9 Ir1 N3 92.3(4) . . ?
C18 Ir1 N3 79.6(4) . . ?
C9 Ir1 N1 79.8(4) . . ?
C18 Ir1 N1 95.1(4) . . ?
N3 Ir1 N1 170.6(4) . . ?
C9 Ir1 N7 94.2(4) . . ?
C18 Ir1 N7 173.7(4) . . ?
N3 Ir1 N7 94.4(3) . . ?
N1 Ir1 N7 91.1(3) . . ?
C9 Ir1 N5 169.6(4) . . ?
C18 Ir1 N5 102.5(4) . . ?
N3 Ir1 N5 91.0(3) . . ?
N1 Ir1 N5 97.7(4) . . ?
N7 Ir1 N5 75.7(3) . . ?
C1 N1 N2 107.7(10) . . ?
C1 N1 Ir1 137.5(9) . . ?
N2 N1 Ir1 114.8(8) . . ?
C4 N2 N1 116.2(9) . . ?
C4 N2 C3 135.2(10) . . ?
N1 N2 C3 108.6(10) . . ?
N4 N3 C10 106.4(9) . . ?
N4 N3 Ir1 115.3(6) . . ?
C10 N3 Ir1 138.0(7) . . ?
C12 N4 N3 109.8(8) . . ?
C12 N4 C13 135.1(9) . . ?
N3 N4 C13 115.0(9) . . ?
C21 N5 N6 106.0(8) . . ?
C21 N5 Ir1 114.6(7) . . ?
N6 N5 Ir1 139.1(6) . . ?
N5 N6 C19 113.2(8) . . ?
N5 N6 H6A 123.4 . . ?
C19 N6 H6A 123.4 . . ?
C26 N7 C22 119.8(9) . . ?
C26 N7 Ir1 124.2(7) . . ?
C22 N7 Ir1 115.7(7) . . ?
N1 C1 C2 108.9(12) . . ?
N1 C1 H1 125.6 . . ?
C2 C1 H1 125.6 . . ?
C3 C2 C1 105.7(12) . . ?
C3 C2 H2 127.2 . . ?
C1 C2 H2 127.2 . . ?
C2 C3 N2 109.1(11) . . ?
C2 C3 H3 125.5 . . ?
N2 C3 H3 125.5 . . ?
N2 C4 C9 115.9(9) . . ?
N2 C4 C5 124.3(11) . . ?
C9 C4 C5 119.8(11) . . ?
C6 C5 C4 119.3(11) . . ?
C6 C5 H5 120.4 . . ?
C4 C5 H5 120.4 . . ?
C7 C6 C5 121.8(11) . . ?
C7 C6 H6 119.1 . . ?
C5 C6 H6 119.1 . . ?
C6 C7 C8 121.7(14) . . ?
C6 C7 H7 119.2 . . ?
C8 C7 H7 119.2 . . ?
C9 C8 C7 120.2(11) . . ?
C9 C8 H8 119.9 . . ?
C7 C8 H8 119.9 . . ?
C8 C9 C4 117.2(10) . . ?
C8 C9 Ir1 129.3(8) . . ?
C4 C9 Ir1 113.0(8) . . ?
C11 C10 N3 109.4(10) . . ?
C11 C10 H10 125.3 . . ?
N3 C10 H10 125.3 . . ?
C10 C11 C12 107.8(11) . . ?
C10 C11 H11 126.1 . . ?
C12 C11 H11 126.1 . . ?
N4 C12 C11 106.5(10) . . ?
N4 C12 H12 126.7 . . ?
C11 C12 H12 126.7 . . ?
C14 C13 C18 123.9(11) . . ?
C14 C13 N4 120.9(10) . . ?
C18 C13 N4 115.2(10) . . ?
C15 C14 C13 118.9(12) . . ?
C15 C14 H14 120.5 . . ?
C13 C14 H14 120.5 . . ?
C14 C15 C16 120.0(11) . . ?
C14 C15 H15 120.0 . . ?
C16 C15 H15 120.0 . . ?
C17 C16 C15 120.1(11) . . ?
C17 C16 H16 120.0 . . ?
C15 C16 H16 120.0 . . ?
C16 C17 C18 123.1(10) . . ?
C16 C17 H17 118.5 . . ?
C18 C17 H17 118.5 . . ?
C13 C18 C17 114.0(10) . . ?
C13 C18 Ir1 114.6(8) . . ?
C17 C18 Ir1 131.4(8) . . ?
N6 C19 C20 103.7(9) . . ?
N6 C19 C27 125.5(10) . . ?
C20 C19 C27 130.8(9) . . ?
C19 C20 C21 107.1(9) . . ?
C19 C20 H20 126.4 . . ?
C21 C20 H20 126.4 . . ?
N5 C21 C20 109.9(9) . . ?
N5 C21 C22 118.2(9) . . ?
C20 C21 C22 131.9(9) . . ?
N7 C22 C23 122.7(10) . . ?
N7 C22 C21 114.5(9) . . ?
C23 C22 C21 122.6(9) . . ?
C22 C23 C24 117.0(10) . . ?
C22 C23 H23 121.5 . . ?
C24 C23 H23 121.5 . . ?
C25 C24 C23 120.1(10) . . ?
C25 C24 H24 120.0 . . ?
C23 C24 H24 120.0 . . ?
C24 C25 C26 119.9(10) . . ?
C24 C25 H25 120.0 . . ?
C26 C25 H25 120.0 . . ?
N7 C26 C25 120.5(10) . . ?
N7 C26 H26 119.7 . . ?
C25 C26 H26 119.7 . . ?
C30 C27 C19 110.6(10) . . ?
C30 C27 C28 109.9(11) . . ?
C19 C27 C28 110.9(11) . . ?
C30 C27 C29 111.2(13) . . ?
C19 C27 C29 106.7(10) . . ?
C28 C27 C29 107.5(11) . . ?
C27 C28 H28A 109.5 . . ?
C27 C28 H28B 109.5 . . ?
H28A C28 H28B 109.5 . . ?
C27 C28 H28C 109.5 . . ?
H28A C28 H28C 109.5 . . ?
H28B C28 H28C 109.5 . . ?
C27 C29 H29A 109.5 . . ?
C27 C29 H29B 109.5 . . ?
H29A C29 H29B 109.5 . . ?
C27 C29 H29C 109.5 . . ?
H29A C29 H29C 109.5 . . ?
H29B C29 H29C 109.5 . . ?
C27 C30 H30A 109.5 . . ?
C27 C30 H30B 109.5 . . ?
H30A C30 H30B 109.5 . . ?
C27 C30 H30C 109.5 . . ?
H30A C30 H30C 109.5 . . ?
H30B C30 H30C 109.5 . . ?
F2 P1 F3 92.2(5) . . ?
F2 P1 F5 179.0(6) . . ?
F3 P1 F5 88.6(4) . . ?
F2 P1 F1 88.1(5) . . ?
F3 P1 F1 177.9(6) . . ?
F5 P1 F1 91.1(4) . . ?
F2 P1 F4 90.1(5) . . ?
F3 P1 F4 89.7(6) . . ?
F5 P1 F4 89.2(6) . . ?
F1 P1 F4 92.3(6) . . ?
F2 P1 F6 90.9(6) . . ?
F3 P1 F6 90.6(6) . . ?
F5 P1 F6 89.8(6) . . ?
F1 P1 F6 87.3(5) . . ?
F4 P1 F6 179.0(7) . . ?

loop_
_geom_bond_atom_site_label_1
_geom_bond_atom_site_label_2
_geom_bond_distance
_geom_bond_site_symmetry_2
_geom_bond_publ_flag
Ir1 C9 1.989(10) . ?
Ir1 C18 2.005(10) . ?
Ir1 N3 2.033(9) . ?
Ir1 N1 2.033(10) . ?
Ir1 N7 2.160(8) . ?
Ir1 N5 2.175(8) . ?
N1 C1 1.352(15) . ?
N1 N2 1.353(13) . ?
N2 C4 1.348(15) . ?
N2 C3 1.363(15) . ?
N3 N4 1.357(12) . ?
N3 C10 1.366(13) . ?
N4 C12 1.330(14) . ?
N4 C13 1.414(14) . ?
N5 C21 1.317(13) . ?
N5 N6 1.339(12) . ?
N6 C19 1.368(13) . ?
N6 H6A 0.8800 . ?
N7 C26 1.321(13) . ?
N7 C22 1.350(13) . ?
C1 C2 1.399(18) . ?
C1 H1 0.9500 . ?
C2 C3 1.360(19) . ?
C2 H2 0.9500 . ?
C3 H3 0.9500 . ?
C4 C9 1.439(15) . ?
C4 C5 1.449(15) . ?
C5 C6 1.36(2) . ?
C5 H5 0.9500 . ?
C6 C7 1.332(19) . ?
C6 H6 0.9500 . ?
C7 C8 1.425(16) . ?
C7 H7 0.9500 . ?
C8 C9 1.397(15) . ?
C8 H8 0.9500 . ?
C10 C11 1.317(16) . ?
C10 H10 0.9500 . ?
C11 C12 1.399(16) . ?
C11 H11 0.9500 . ?
C12 H12 0.9500 . ?
C13 C14 1.397(15) . ?
C13 C18 1.398(15) . ?
C14 C15 1.376(17) . ?
C14 H14 0.9500 . ?
C15 C16 1.381(17) . ?
C15 H15 0.9500 . ?
C16 C17 1.376(15) . ?
C16 H16 0.9500 . ?
C17 C18 1.418(15) . ?
C17 H17 0.9500 . ?
C19 C20 1.384(15) . ?
C19 C27 1.503(15) . ?
C20 C21 1.401(14) . ?
C20 H20 0.9500 . ?
C21 C22 1.475(14) . ?
C22 C23 1.391(14) . ?
C23 C24 1.403(15) . ?
C23 H23 0.9500 . ?
C24 C25 1.348(16) . ?
C24 H24 0.9500 . ?
C25 C26 1.415(14) . ?
C25 H25 0.9500 . ?
C26 H26 0.9500 . ?
C27 C30 1.46(2) . ?
C27 C28 1.524(17) . ?
C27 C29 1.531(16) . ?
C28 H28A 0.9800 . ?
C28 H28B 0.9800 . ?
C28 H28C 0.9800 . ?
C29 H29A 0.9800 . ?
C29 H29B 0.9800 . ?
C29 H29C 0.9800 . ?
C30 H30A 0.9800 . ?
C30 H30B 0.9800 . ?
C30 H30C 0.9800 . ?
P1 F2 1.570(8) . ?
P1 F3 1.593(8) . ?
P1 F5 1.596(8) . ?
P1 F1 1.598(8) . ?
P1 F4 1.607(9) . ?
P1 F6 1.626(10) . ?

loop_
_geom_hbond_atom_site_label_D
_geom_hbond_atom_site_label_H
_geom_hbond_atom_site_label_A
_geom_hbond_distance_DH
_geom_hbond_distance_HA
_geom_hbond_distance_DA
_geom_hbond_angle_DHA
_geom_hbond_site_symmetry_A
N6 H6A F4 0.88 2.16 3.009(13) 161.0 .

loop_
_geom_torsion_atom_site_label_1
_geom_torsion_atom_site_label_2
_geom_torsion_atom_site_label_3
_geom_torsion_atom_site_label_4
_geom_torsion
_geom_torsion_site_symmetry_1
_geom_torsion_site_symmetry_2
_geom_torsion_site_symmetry_3
_geom_torsion_site_symmetry_4
_geom_torsion_publ_flag
C9 Ir1 N1 C1 -178.9(15) . . . . ?
C18 Ir1 N1 C1 -92.0(14) . . . . ?
N7 Ir1 N1 C1 87.1(14) . . . . ?
N5 Ir1 N1 C1 11.3(15) . . . . ?
C9 Ir1 N1 N2 0.6(8) . . . . ?
C18 Ir1 N1 N2 87.5(8) . . . . ?
N7 Ir1 N1 N2 -93.5(8) . . . . ?
N5 Ir1 N1 N2 -169.2(7) . . . . ?
C1 N1 N2 C4 -177.7(10) . . . . ?
Ir1 N1 N2 C4 2.6(12) . . . . ?
C1 N1 N2 C3 2.1(14) . . . . ?
Ir1 N1 N2 C3 -177.5(8) . . . . ?
C9 Ir1 N3 N4 82.3(7) . . . . ?
C18 Ir1 N3 N4 -5.1(7) . . . . ?
N7 Ir1 N3 N4 176.7(7) . . . . ?
N5 Ir1 N3 N4 -107.6(7) . . . . ?
C9 Ir1 N3 C10 -90.7(11) . . . . ?
C18 Ir1 N3 C10 -178.1(11) . . . . ?
N7 Ir1 N3 C10 3.7(11) . . . . ?
N5 Ir1 N3 C10 79.4(11) . . . . ?
C10 N3 N4 C12 1.3(11) . . . . ?
Ir1 N3 N4 C12 -173.8(7) . . . . ?
C10 N3 N4 C13 -179.1(8) . . . . ?
Ir1 N3 N4 C13 5.8(10) . . . . ?
C9 Ir1 N5 C21 22(3) . . . . ?
C18 Ir1 N5 C21 -165.3(8) . . . . ?
N3 Ir1 N5 C21 -85.8(8) . . . . ?
N1 Ir1 N5 C21 97.6(8) . . . . ?
N7 Ir1 N5 C21 8.5(7) . . . . ?
C9 Ir1 N5 N6 -165(2) . . . . ?
C18 Ir1 N5 N6 7.5(11) . . . . ?
N3 Ir1 N5 N6 87.0(11) . . . . ?
N1 Ir1 N5 N6 -89.5(11) . . . . ?
N7 Ir1 N5 N6 -178.7(11) . . . . ?
C21 N5 N6 C19 1.2(12) . . . . ?
Ir1 N5 N6 C19 -172.0(8) . . . . ?
C9 Ir1 N7 C26 -1.1(10) . . . . ?
N3 Ir1 N7 C26 -93.7(10) . . . . ?
N1 Ir1 N7 C26 78.7(10) . . . . ?
N5 Ir1 N7 C26 176.4(10) . . . . ?
C9 Ir1 N7 C22 172.9(8) . . . . ?
N3 Ir1 N7 C22 80.3(8) . . . . ?
N1 Ir1 N7 C22 -107.3(8) . . . . ?
N5 Ir1 N7 C22 -9.6(7) . . . . ?
N2 N1 C1 C2 -2.5(16) . . . . ?
Ir1 N1 C1 C2 177.0(9) . . . . ?
N1 C1 C2 C3 1.9(17) . . . . ?
C1 C2 C3 N2 -0.6(16) . . . . ?
C4 N2 C3 C2 178.9(13) . . . . ?
N1 N2 C3 C2 -0.9(15) . . . . ?
N1 N2 C4 C9 -5.7(14) . . . . ?
C3 N2 C4 C9 174.5(13) . . . . ?
N1 N2 C4 C5 174.5(10) . . . . ?
C3 N2 C4 C5 -5(2) . . . . ?
N2 C4 C5 C6 -178.6(11) . . . . ?
C9 C4 C5 C6 1.6(16) . . . . ?
C4 C5 C6 C7 -1.4(18) . . . . ?
C5 C6 C7 C8 1(2) . . . . ?
C6 C7 C8 C9 -1.7(19) . . . . ?
C7 C8 C9 C4 1.8(17) . . . . ?
C7 C8 C9 Ir1 172.7(9) . . . . ?
N2 C4 C9 C8 178.4(10) . . . . ?
C5 C4 C9 C8 -1.8(16) . . . . ?
N2 C4 C9 Ir1 6.0(12) . . . . ?
C5 C4 C9 Ir1 -174.2(8) . . . . ?
C18 Ir1 C9 C8 89.8(11) . . . . ?
N3 Ir1 C9 C8 10.3(11) . . . . ?
N1 Ir1 C9 C8 -174.6(12) . . . . ?
N7 Ir1 C9 C8 -84.3(11) . . . . ?
N5 Ir1 C9 C8 -98(2) . . . . ?
C18 Ir1 C9 C4 -99.0(8) . . . . ?
N3 Ir1 C9 C4 -178.5(8) . . . . ?
N1 Ir1 C9 C4 -3.4(8) . . . . ?
N7 Ir1 C9 C4 86.9(8) . . . . ?
N5 Ir1 C9 C4 73(3) . . . . ?
N4 N3 C10 C11 -1.7(11) . . . . ?
Ir1 N3 C10 C11 171.7(8) . . . . ?
N3 C10 C11 C12 1.4(12) . . . . ?
N3 N4 C12 C11 -0.4(11) . . . . ?
C13 N4 C12 C11 -180.0(10) . . . . ?
C10 C11 C12 N4 -0.6(12) . . . . ?
C12 N4 C13 C14 -3.5(17) . . . . ?
N3 N4 C13 C14 177.0(9) . . . . ?
C12 N4 C13 C18 176.7(11) . . . . ?
N3 N4 C13 C18 -2.9(12) . . . . ?
C18 C13 C14 C15 -1.0(16) . . . . ?
N4 C13 C14 C15 179.1(9) . . . . ?
C13 C14 C15 C16 1.4(16) . . . . ?
C14 C15 C16 C17 0.2(17) . . . . ?
C15 C16 C17 C18 -2.3(17) . . . . ?
C14 C13 C18 C17 -0.9(15) . . . . ?
N4 C13 C18 C17 179.0(9) . . . . ?
C14 C13 C18 Ir1 178.7(8) . . . . ?
N4 C13 C18 Ir1 -1.5(12) . . . . ?
C16 C17 C18 C13 2.6(16) . . . . ?
C16 C17 C18 Ir1 -176.9(9) . . . . ?
C9 Ir1 C18 C13 -89.2(8) . . . . ?
N3 Ir1 C18 C13 3.5(8) . . . . ?
N1 Ir1 C18 C13 -168.7(8) . . . . ?
N5 Ir1 C18 C13 92.2(8) . . . . ?
C9 Ir1 C18 C17 90.3(11) . . . . ?
N3 Ir1 C18 C17 -177.1(11) . . . . ?
N1 Ir1 C18 C17 10.7(11) . . . . ?
N5 Ir1 C18 C17 -88.4(11) . . . . ?
N5 N6 C19 C20 0.8(12) . . . . ?
N5 N6 C19 C27 -177.0(11) . . . . ?
N6 C19 C20 C21 -2.4(12) . . . . ?
C27 C19 C20 C21 175.3(12) . . . . ?
N6 N5 C21 C20 -2.7(12) . . . . ?
Ir1 N5 C21 C20 172.4(7) . . . . ?
N6 N5 C21 C22 178.3(9) . . . . ?
Ir1 N5 C21 C22 -6.6(12) . . . . ?
C19 C20 C21 N5 3.3(13) . . . . ?
C19 C20 C21 C22 -177.9(11) . . . . ?
C26 N7 C22 C23 -0.7(17) . . . . ?
Ir1 N7 C22 C23 -175.0(9) . . . . ?
C26 N7 C22 C21 -176.4(10) . . . . ?
Ir1 N7 C22 C21 9.3(12) . . . . ?
N5 C21 C22 N7 -1.7(14) . . . . ?
C20 C21 C22 N7 179.5(11) . . . . ?
N5 C21 C22 C23 -177.4(10) . . . . ?
C20 C21 C22 C23 3.8(19) . . . . ?
N7 C22 C23 C24 -0.1(17) . . . . ?
C21 C22 C23 C24 175.2(10) . . . . ?
C22 C23 C24 C25 0.1(17) . . . . ?
C23 C24 C25 C26 0.8(18) . . . . ?
C22 N7 C26 C25 1.6(18) . . . . ?
Ir1 N7 C26 C25 175.4(9) . . . . ?
C24 C25 C26 N7 -1.6(19) . . . . ?
N6 C19 C27 C30 77.9(14) . . . . ?
C20 C19 C27 C30 -99.4(14) . . . . ?
N6 C19 C27 C28 -44.2(16) . . . . ?
C20 C19 C27 C28 138.5(13) . . . . ?
N6 C19 C27 C29 -161.0(12) . . . . ?
C20 C19 C27 C29 21.7(19) . . . . ?

loop_
_platon_squeeze_void_nr
_platon_squeeze_void_average_x
_platon_squeeze_void_average_y
_platon_squeeze_void_average_z
_platon_squeeze_void_volume
_platon_squeeze_void_count_electrons
_platon_squeeze_void_content
1 0.000 0.000 -0.029 258 100 ' '
2 0.000 0.500 0.407 258 100 ' '
3 0.250 0.250 0.953 258 100 ' '
4 0.250 0.750 0.453 258 100 ' '
5 0.500 0.500 0.826 258 100 ' '
6 0.500 1.000 0.326 258 100 ' '
7 0.750 0.250 0.453 258 100 ' '
8 0.750 0.750 0.953 258 100 ' '
